data_4512532
loop_
_publ_author_name
'Munn, Alexis S.'
'Amabilino, Silvia'
'Stevens, Thomas W.'
'Daniels, Luke M.'
'Clarkson, Guy J.'
'Millange, Franck'
'Lennox, Matthew J.'
'D\"uren, Tina'
'Bourelly, Sandrine'
'Llewellyn, Philip L.'
'Walton, Richard I.'

_publ_section_title
;
 Metal--Organic Frameworks from Divalent Metals and
 1,4-Benzenedicarboxylate with Bidentate Pyridine-N-oxide Co-ligands
;
_journal_issue 2
_journal_name_full 'Crystal Growth &amp; Design'
_journal_page_first 891
_journal_paper_doi 10.1021/cg501690b
_journal_volume 15
_journal_year 2015
_chemical_formula_moiety '0.5(C52 H32 Co4 N4 O20)'
_chemical_formula_sum 'C26 H16 Co2 N2 O10'
_chemical_formula_weight 634.27
_chemical_name_systematic
;
 ?
;
_space_group_crystal_system monoclinic
_space_group_IT_number 13
_space_group_name_Hall '-P 2yc'
_space_group_name_H-M_alt 'P 1 2/c 1'
_symmetry_space_group_name_Hall '-P 2yc'
_symmetry_space_group_name_H-M 'P 1 2/c 1'
_atom_sites_solution_hydrogens geom
_atom_sites_solution_primary direct
_audit_creation_date 2013-05-06
_audit_creation_method
;
  Olex2 1.2
  (compiled 2013.04.25 svn.r2679, GUI svn.r4466)
;
_cell_angle_alpha 90
_cell_angle_beta 110.274(11)
_cell_angle_gamma 90
_cell_formula_units_Z 2
_cell_length_a 11.3517(12)
_cell_length_b 11.3956(10)
_cell_length_c 13.2806(12)
_cell_measurement_reflns_used 1323
_cell_measurement_temperature 296.15
_cell_measurement_theta_max 30.1873
_cell_measurement_theta_min 2.9046
_cell_volume 1611.5(3)
_computing_cell_refinement
;
CrysAlisPro, Agilent Technologies,
Version 1.171.36.21 (release 14-08-2012 CrysAlis171 .NET)
(compiled Sep 14 2012,17:21:16)
;
_computing_data_collection
;
CrysAlisPro, Agilent Technologies,
Version 1.171.36.21 (release 14-08-2012 CrysAlis171 .NET)
(compiled Sep 14 2012,17:21:16)
;
_computing_data_reduction
;
CrysAlisPro, Agilent Technologies,
Version 1.171.36.21 (release 14-08-2012 CrysAlis171 .NET)
(compiled Sep 14 2012,17:21:16)
;
_computing_molecular_graphics
;
O. V. Dolomanov, L. J. Bourhis, R. J. Gildea, J. A. K. Howard and H. Puschmann,
OLEX2: a complete structure solution, refinement and analysis program.
J. Appl. Cryst. (2009). 42, 339-341.
;
_computing_publication_material
;
O. V. Dolomanov, L. J. Bourhis, R. J. Gildea, J. A. K. Howard and H. Puschmann,
OLEX2: a complete structure solution, refinement and analysis program.
J. Appl. Cryst. (2009). 42, 339-341.
;
_computing_structure_refinement
;
SHELXL, G.M. Sheldrick, Acta Cryst.
(2008). A64, 112-122
;
_computing_structure_solution
;
SHELXS, G.M. Sheldrick, Acta Cryst.
(2008). A64, 112-122
;
_diffrn_ambient_temperature 296.15
_diffrn_detector_area_resol_mean 10.2833
_diffrn_measured_fraction_theta_full 0.998
_diffrn_measured_fraction_theta_max 0.955
_diffrn_measurement_details
;
  1 omega   68.00  114.00   1.0000   75.0000
omega____ theta____ kappa____ phi______ frames
    -       18.8608  178.0000   90.0000 46

  2 omega    8.00  110.00   1.0000   75.0000
omega____ theta____ kappa____ phi______ frames
    -       18.8608    3.0000   34.0000 102

  3 omega  -74.00  -45.00   1.0000   75.0000
omega____ theta____ kappa____ phi______ frames
    -       18.8608    3.0000   34.0000 29

  4 omega  -99.00  -65.00   1.0000   75.0000
omega____ theta____ kappa____ phi______ frames
    -      -19.6421 -178.0000  -30.0000 34

  5 omega   -6.00   27.00   1.0000   75.0000
omega____ theta____ kappa____ phi______ frames
    -      -19.6421  -99.0000   90.0000 33

  6 omega  -18.00  103.00   1.0000   75.0000
omega____ theta____ kappa____ phi______ frames
    -       18.8608   38.0000  150.0000 121

  7 omega  -18.00  103.00   1.0000   75.0000
omega____ theta____ kappa____ phi______ frames
    -       18.8608   38.0000  -90.0000 121

  8 omega -116.00  -57.00   1.0000   75.0000
omega____ theta____ kappa____ phi______ frames
    -      -19.6421 -178.0000   90.0000 59

  9 omega  -87.00  -58.00   1.0000   75.0000
omega____ theta____ kappa____ phi______ frames
    -      -19.6421  135.0000  -10.0000 29
;
_diffrn_measurement_device_type 'Xcalibur, Ruby, Gemini'
_diffrn_measurement_method '\w scans'
_diffrn_orient_matrix_UB_11 0.0421250000
_diffrn_orient_matrix_UB_12 0.0459850000
_diffrn_orient_matrix_UB_13 -0.0006108000
_diffrn_orient_matrix_UB_21 -0.0456082000
_diffrn_orient_matrix_UB_22 0.0421944000
_diffrn_orient_matrix_UB_23 0.0012675000
_diffrn_orient_matrix_UB_31 0.0244915000
_diffrn_orient_matrix_UB_32 -0.0004424000
_diffrn_orient_matrix_UB_33 0.0569978000
_diffrn_radiation_monochromator graphite
_diffrn_radiation_type 'Mo K\a'
_diffrn_radiation_wavelength 0.7107
_diffrn_reflns_av_unetI/netI 0.1754
_diffrn_reflns_Laue_measured_fraction_full 0.998
_diffrn_reflns_Laue_measured_fraction_max 0.955
_diffrn_reflns_limit_h_max 16
_diffrn_reflns_limit_h_min -15
_diffrn_reflns_limit_k_max 16
_diffrn_reflns_limit_k_min -16
_diffrn_reflns_limit_l_max 18
_diffrn_reflns_limit_l_min -18
_diffrn_reflns_number 13810
_diffrn_reflns_point_group_measured_fraction_full 0.998
_diffrn_reflns_point_group_measured_fraction_max 0.955
_diffrn_reflns_theta_full 25.242
_diffrn_reflns_theta_max 30.283
_diffrn_reflns_theta_min 3.165
_diffrn_source 'Enhance (Mo) X-ray Source'
_exptl_absorpt_coefficient_mu 1.079
_exptl_absorpt_correction_T_max 1.00000
_exptl_absorpt_correction_T_min 0.96800
_exptl_absorpt_correction_type multi-scan
_exptl_absorpt_process_details
;
CrysAlisPro, Agilent Technologies,
Version 1.171.36.21 (release 14-08-2012 CrysAlis171 .NET)
(compiled Sep 14 2012,17:21:16)
Empirical absorption correction using spherical harmonics,
 implemented in SCALE3 ABSPACK scaling algorithm.
;
_exptl_crystal_colour pink
_exptl_crystal_colour_primary pink
_exptl_crystal_density_diffrn 1.307
_exptl_crystal_description block
_exptl_crystal_F_000 640
_exptl_crystal_size_max 0.2
_exptl_crystal_size_mid 0.06
_exptl_crystal_size_min 0.04
_refine_diff_density_max 1.815
_refine_diff_density_min -1.527
_refine_diff_density_rms 0.125
_refine_ls_extinction_method none
_refine_ls_goodness_of_fit_ref 0.962
_refine_ls_hydrogen_treatment constr
_refine_ls_matrix_type full
_refine_ls_number_parameters 184
_refine_ls_number_reflns 13810
_refine_ls_number_restraints 0
_refine_ls_restrained_S_all 0.962
_refine_ls_R_factor_all 0.1554
_refine_ls_R_factor_gt 0.0738
_refine_ls_shift/su_max 0.000
_refine_ls_shift/su_mean 0.000
_refine_ls_structure_factor_coef Fsqd
_refine_ls_weighting_details
;
 w=1/[\s^2^(Fo^2^)+(0.0419P)^2^]
 where P=(Fo^2^+2Fc^2^)/3
;
_refine_ls_weighting_scheme calc
_refine_ls_wR_factor_gt 0.1089
_refine_ls_wR_factor_ref 0.1261
_reflns_Friedel_coverage 0.000
_reflns_number_gt 7630
_reflns_number_total 13810
_reflns_threshold_expression 'I > 2\s(I)'
_cod_data_source_file cg501690b_si_001.cif
_cod_data_source_block am33
_cod_depositor_comments 'Adding full bibliography for 4512530--4512532.cif.'
_cod_database_code 4512532
_chemical_oxdiff_formula 'C20 H20 N2 O2 Co'
_olex2_refinement_description
;
1. Fixed Uiso
 At 1.2 times of:
  All C(H) groups
2.a Aromatic/amide H refined with riding coordinates:
 C3(H3), C4(H4), C5(H5), C6(H6), C11(H11), C12(H12), C16(H16), C17(H17)
;
_shelx_space_group_comment
;
The symmetry employed for this shelxl refinement is uniquely defined
by the following loop, which should always be used as a source of
symmetry information in preference to the above space-group names.
They are only intended as comments.
;
_shelxl_version_number 2013-2

loop_
_space_group_symop_operation_xyz
'x, y, z'
'-x, y, -z+1/2'
'-x, -y, -z'
'x, -y, z-1/2'

loop_
_atom_site_label
_atom_site_type_symbol
_atom_site_fract_x
_atom_site_fract_y
_atom_site_fract_z
_atom_site_U_iso_or_equiv
_atom_site_adp_type
_atom_site_occupancy
_atom_site_site_symmetry_order
_atom_site_calc_flag
_atom_site_refinement_flags_posn
_atom_site_refinement_flags_adp
_atom_site_refinement_flags_occupancy
Co1 Co 0.0000 0.11810(7) 0.7500 0.0164(2) Uani 1 2 d S T P
O1 O -0.0475(3) -0.0219(3) 0.8319(2) 0.0211(8) Uani 1 1 d . . .
Co2 Co 0.0000 0.0000 1.0000 0.0148(2) Uani 1 2 d S . P
N2 N -0.1202(4) -0.1075(4) 0.7777(3) 0.0231(9) Uani 1 1 d . . .
C3 C -0.2437(5) -0.1058(5) 0.7619(4) 0.0316(12) Uani 1 1 d . . .
H3 H -0.2772 -0.0452 0.7905 0.038 Uiso 1 1 calc R U .
C4 C -0.3199(5) -0.1925(5) 0.7042(4) 0.0438(15) Uani 1 1 d . . .
H4 H -0.4053 -0.1912 0.6933 0.053 Uiso 1 1 calc R U .
C5 C -0.2706(6) -0.2813(5) 0.6621(4) 0.0509(16) Uani 1 1 d . . .
H5 H -0.3223 -0.3409 0.6229 0.061 Uiso 1 1 calc R U .
C6 C -0.1454(6) -0.2825(5) 0.6779(4) 0.0407(15) Uani 1 1 d . . .
H6 H -0.1119 -0.3425 0.6486 0.049 Uiso 1 1 calc R U .
C7 C -0.0683(4) -0.1948(4) 0.7370(4) 0.0253(11) Uani 1 1 d . . .
O8 O 0.1844(3) -0.0019(3) 1.0119(2) 0.0254(7) Uani 1 1 d . . .
C9 C 0.2333(4) 0.0458(4) 0.9499(3) 0.0206(11) Uani 1 1 d . . .
O9 O 0.1811(3) 0.1047(3) 0.8680(2) 0.0259(8) Uani 1 1 d . . .
C10 C 0.3731(4) 0.0240(4) 0.9787(3) 0.0219(12) Uani 1 1 d . . .
C11 C 0.4353(4) -0.0570(5) 1.0549(3) 0.0306(13) Uani 1 1 d . . .
H11 H 0.3918 -0.0966 1.0923 0.037 Uiso 1 1 calc R U .
C12 C 0.4396(4) 0.0812(4) 0.9228(3) 0.0280(12) Uani 1 1 d . . .
H12 H 0.3993 0.1358 0.8701 0.034 Uiso 1 1 calc R U .
O13 O 0.0629(3) 0.2393(3) 0.6701(2) 0.0287(8) Uani 1 1 d . . .
C14 C 0.0231(4) 0.2569(4) 0.5714(4) 0.0229(11) Uani 1 1 d . . .
O14 O -0.0085(3) 0.1814(2) 0.4980(2) 0.0275(7) Uani 1 1 d . . .
C15 C 0.0111(4) 0.3839(4) 0.5349(3) 0.0227(10) Uani 1 1 d . . .
C16 C 0.0849(5) 0.4694(4) 0.5974(4) 0.0328(14) Uani 1 1 d . . .
H16 H 0.1426 0.4502 0.6645 0.039 Uiso 1 1 calc R U .
C17 C -0.0747(5) 0.4151(4) 0.4380(4) 0.0341(13) Uani 1 1 d . . .
H17 H -0.1271 0.3581 0.3950 0.041 Uiso 1 1 calc R U .

loop_
_atom_site_aniso_label
_atom_site_aniso_U_11
_atom_site_aniso_U_22
_atom_site_aniso_U_33
_atom_site_aniso_U_23
_atom_site_aniso_U_13
_atom_site_aniso_U_12
Co1 0.0194(5) 0.0147(5) 0.0147(4) 0.000 0.0054(4) 0.000
O1 0.0275(18) 0.020(2) 0.0135(14) -0.0037(13) 0.0039(13) -0.0107(15)
Co2 0.0173(5) 0.0126(5) 0.0160(4) -0.0003(4) 0.0077(4) -0.0004(5)
N2 0.026(2) 0.022(2) 0.021(2) 0.0003(18) 0.0080(18) -0.007(2)
C3 0.028(3) 0.040(4) 0.026(3) 0.002(3) 0.008(2) -0.001(3)
C4 0.033(3) 0.055(4) 0.041(3) -0.002(3) 0.010(3) -0.018(3)
C5 0.056(4) 0.047(4) 0.045(4) -0.014(3) 0.010(3) -0.031(3)
C6 0.057(4) 0.024(3) 0.038(3) -0.009(2) 0.013(3) -0.009(3)
C7 0.035(3) 0.023(3) 0.019(2) 0.002(2) 0.010(3) -0.002(2)
O8 0.0162(17) 0.039(2) 0.0234(16) 0.0060(18) 0.0097(14) 0.0021(17)
C9 0.019(3) 0.025(3) 0.016(2) -0.003(2) 0.004(2) 0.000(2)
O9 0.0167(17) 0.034(2) 0.0239(17) 0.0065(16) 0.0031(14) 0.0030(16)
C10 0.015(3) 0.032(3) 0.019(2) 0.001(2) 0.007(2) 0.001(2)
C11 0.019(3) 0.044(3) 0.031(3) 0.011(2) 0.011(2) -0.002(3)
C12 0.018(3) 0.041(4) 0.024(2) 0.014(2) 0.005(2) 0.002(3)
O13 0.041(2) 0.021(2) 0.0210(18) 0.0041(16) 0.0075(16) -0.0070(17)
C14 0.022(3) 0.020(3) 0.029(3) 0.002(2) 0.012(2) -0.002(2)
O14 0.046(2) 0.0100(16) 0.0274(16) -0.0030(15) 0.0137(16) 0.0002(18)
C15 0.037(3) 0.013(2) 0.021(2) -0.0024(19) 0.012(2) -0.003(2)
C16 0.049(4) 0.018(3) 0.022(3) 0.004(2) 0.001(2) -0.002(2)
C17 0.050(3) 0.018(3) 0.028(3) -0.005(2) 0.005(3) -0.008(3)

loop_
_atom_type_symbol
_atom_type_description
_atom_type_scat_dispersion_real
_atom_type_scat_dispersion_imag
_atom_type_scat_source
C C 0.0033 0.0016 'International Tables Vol C Tables 4.2.6.8 and 6.1.1.4'
H H 0.0000 0.0000 'International Tables Vol C Tables 4.2.6.8 and 6.1.1.4'
N N 0.0061 0.0033 'International Tables Vol C Tables 4.2.6.8 and 6.1.1.4'
O O 0.0106 0.0060 'International Tables Vol C Tables 4.2.6.8 and 6.1.1.4'
Co Co 0.3494 0.9721 'International Tables Vol C Tables 4.2.6.8 and 6.1.1.4'

loop_
_geom_angle_atom_site_label_1
_geom_angle_atom_site_label_2
_geom_angle_atom_site_label_3
_geom_angle
_geom_angle_site_symmetry_1
_geom_angle_site_symmetry_3
O1 Co1 O1 81.33(16) . 2_556
O1 Co1 O9 88.35(12) . 2_556
O1 Co1 O9 85.37(12) 2_556 2_556
O1 Co1 O9 85.37(12) . .
O1 Co1 O9 88.35(12) 2_556 .
O9 Co1 O9 171.72(19) 2_556 .
O13 Co1 O1 92.67(12) . 2_556
O13 Co1 O1 172.80(13) 2_556 2_556
O13 Co1 O1 172.80(13) . .
O13 Co1 O1 92.67(12) 2_556 .
O13 Co1 O9 90.51(12) 2_556 2_556
O13 Co1 O9 90.51(12) . .
O13 Co1 O9 95.16(12) 2_556 .
O13 Co1 O9 95.16(12) . 2_556
O13 Co1 O13 93.58(19) . 2_556
Co1 O1 Co2 115.94(14) . .
N2 O1 Co1 120.2(2) . .
N2 O1 Co2 123.0(2) . .
O1 Co2 O1 180.0 . 3_557
O8 Co2 O1 87.71(11) 3_557 3_557
O8 Co2 O1 92.29(11) . 3_557
O8 Co2 O1 92.29(11) 3_557 .
O8 Co2 O1 87.71(11) . .
O8 Co2 O8 180.0 . 3_557
O8 Co2 O14 91.86(14) . 4_556
O8 Co2 O14 91.86(14) 3_557 2_556
O8 Co2 O14 88.14(14) . 2_556
O8 Co2 O14 88.14(14) 3_557 4_556
O14 Co2 O1 82.81(11) 4_556 .
O14 Co2 O1 97.19(11) 2_556 .
O14 Co2 O1 97.19(11) 4_556 3_557
O14 Co2 O1 82.81(11) 2_556 3_557
O14 Co2 O14 180.00(18) 4_556 2_556
O1 N2 C3 119.8(4) . .
O1 N2 C7 118.8(4) . .
C3 N2 C7 121.4(4) . .
N2 C3 H3 119.9 . .
N2 C3 C4 120.1(5) . .
C4 C3 H3 119.9 . .
C3 C4 H4 120.1 . .
C3 C4 C5 119.9(5) . .
C5 C4 H4 120.1 . .
C4 C5 H5 120.1 . .
C6 C5 C4 119.9(5) . .
C6 C5 H5 120.1 . .
C5 C6 H6 119.9 . .
C5 C6 C7 120.2(5) . .
C7 C6 H6 119.9 . .
N2 C7 C6 118.6(5) . .
N2 C7 C7 118.3(4) . 2_556
C6 C7 C7 123.0(4) . 2_556
C9 O8 Co2 127.9(3) . .
O8 C9 C10 114.9(4) . .
O9 C9 O8 128.3(4) . .
O9 C9 C10 116.7(4) . .
C9 O9 Co1 137.3(3) . .
C11 C10 C9 121.5(4) . .
C11 C10 C12 118.2(4) . .
C12 C10 C9 120.2(4) . .
C10 C11 H11 119.2 . .
C10 C11 C12 121.6(4) . 3_657
C12 C11 H11 119.2 3_657 .
C10 C12 H12 119.9 . .
C11 C12 C10 120.1(4) 3_657 .
C11 C12 H12 119.9 3_657 .
C14 O13 Co1 126.7(3) . .
O13 C14 O14 127.5(4) . .
O13 C14 C15 116.7(4) . .
O14 C14 C15 115.8(4) . .
C14 O14 Co2 132.4(3) . 2_556
C16 C15 C14 121.2(4) . .
C16 C15 C17 118.4(4) . .
C17 C15 C14 120.3(4) . .
C15 C16 H16 119.7 . .
C15 C16 C17 120.6(4) . 3_566
C17 C16 H16 119.7 3_566 .
C15 C17 C16 120.9(4) . 3_566
C15 C17 H17 119.5 . .
C16 C17 H17 119.5 3_566 .

loop_
_geom_bond_atom_site_label_1
_geom_bond_atom_site_label_2
_geom_bond_distance
_geom_bond_site_symmetry_2
Co1 O1 2.104(3) .
Co1 O1 2.104(3) 2_556
Co1 O9 2.115(3) .
Co1 O9 2.115(3) 2_556
Co1 O13 2.017(3) 2_556
Co1 O13 2.017(3) .
O1 Co2 2.122(3) .
O1 N2 1.319(4) .
Co2 O1 2.122(3) 3_557
Co2 O8 2.044(3) .
Co2 O8 2.044(3) 3_557
Co2 O14 2.070(3) 4_556
Co2 O14 2.070(3) 2_556
N2 C3 1.344(5) .
N2 C7 1.361(6) .
C3 H3 0.9300 .
C3 C4 1.361(7) .
C4 H4 0.9300 .
C4 C5 1.366(7) .
C5 H5 0.9300 .
C5 C6 1.362(7) .
C6 H6 0.9300 .
C6 C7 1.380(7) .
C7 C7 1.467(9) 2_556
O8 C9 1.263(5) .
C9 O9 1.240(5) .
C9 C10 1.519(6) .
C10 C11 1.371(6) .
C10 C12 1.391(6) .
C11 H11 0.9300 .
C11 C12 1.374(6) 3_657
C12 C11 1.374(6) 3_657
C12 H12 0.9300 .
O13 C14 1.246(5) .
C14 O14 1.255(5) .
C14 C15 1.518(6) .
O14 Co2 2.070(3) 2_556
C15 C16 1.363(6) .
C15 C17 1.365(6) .
C16 H16 0.9300 .
C16 C17 1.389(6) 3_566
C17 C16 1.389(6) 3_566
C17 H17 0.9300 .

loop_
_diffrn_oxdiff_twin_id
_diffrn_oxdiff_twin_ratio
_diffrn_oxdiff_twin_reflns_isolated
_diffrn_oxdiff_twin_reflns_overlapped
1 0.5359 12906 9003
2 0.4641 12964 9003
